data_2002857
loop_
_publ_author_name
'Schueckel, K'
'Mueller-Buschbaum, Hk'

_publ_section_title
;
Zur Kenntnis eines Strontiumoxoniobats mit bronzeaehnlicher Struktur:
Sr6 Nb34 O91
;
_journal_name_full 'Revue de Chimie Minerale'
_journal_page_first 154
_journal_page_last 161
_journal_volume 23
_journal_year 1986
_chemical_formula_structural 'Sr6 Nb34 O91'
_chemical_formula_sum 'Nb34 O91 Sr6'
_chemical_name_systematic 'Strontium niobium oxide (6/34/91)'
_space_group_IT_number 100
_symmetry_cell_setting tetragonal
_symmetry_Int_Tables_number 100
_symmetry_space_group_name_Hall 'P 4 -2ab'
_symmetry_space_group_name_H-M 'P 4 b m'
_cell_angle_alpha 90
_cell_angle_beta 90
_cell_angle_gamma 90
_cell_formula_units_Z 3
_cell_length_a 37.088(12)
_cell_length_b 37.088(12)
_cell_length_c 3.9500(8)
_cell_volume 5433.3
_refine_ls_R_factor_all 0.133
_cod_database_code 2002857

loop_
_symmetry_equiv_pos_as_xyz
x,y,z
-x,-y,z
1/2+x,1/2-y,z
1/2-x,1/2+y,z
-y,x,z
y,-x,z
1/2+y,1/2+x,z
1/2-y,1/2-x,z

loop_
_atom_site_label
_atom_site_type_symbol
_atom_site_symmetry_multiplicity
_atom_site_Wyckoff_symbol
_atom_site_fract_x
_atom_site_fract_y
_atom_site_fract_z
_atom_site_occupancy
_atom_site_attached_hydrogens
_atom_site_calc_flag
Nb1 Nb5+ 2 b 0.5 0. 0.583 1. 0 d
Nb2 Nb5+ 8 d 0.5673(4) 0.4770(4) 0.401(5) 1. 0 d
Nb3 Nb5+ 8 d 0.1412(4) 0.0991(4) 0.400(5) 1. 0 d
Nb4 Nb5+ 8 d 0.0953(3) 0.1931(4) 0.463(5) 1. 0 d
Nb5 Nb5+ 8 d 0.1882(4) 0.2371(4) 0.501(6) 1. 0 d
Nb6 Nb5+ 8 d 0.2328(3) 0.1426(3) 0.482(5) 1. 0 d
Nb7 Nb5+ 8 d 0.9956(3) 0.1702(3) 0.461(5) 1. 0 d
Nb8 Nb5+ 8 d 0.0693(3) 0.3611(3) 0.507(5) 1. 0 d
Nb9 Nb5+ 8 d 0.4015(3) 0.0233(4) 0.501(5) 1. 0 d
Nb10 Nb5+ 8 d 0.0202(3) 0.2663(3) 0.431(5) 1. 0 d
Nb11 Nb5+ 8 d 0.3067(2) 0.0731(2) 0.547(3) 1. 0 d
Nb12 Nb5+ 8 d 0.1094(3) 0.2780(3) 0.583(3) 1. 0 d
Nb13 Nb5+ 4 c 0.3246(2) 0.1754(2) 0.378(5) 1. 0 d
Nb14 Nb5+ 4 c 0.1667(3) 0.3333(3) 0.558(6) 1. 0 d
Nb15 Nb5+ 4 c 0.3894(2) 0.1106(2) 0.498(5) 1. 0 d
Sr1 Sr2+ 2 a 0. 0. 0.96(1) 1. 0 d
Sr2 Sr2+ 8 d 0.2191(3) 0.0664 0.960(6) 1. 0 d
Sr3 Sr2+ 4 c 0.2724(3) 0.2276(3) 0.969(10) 1. 0 d
Sr4 Sr2+ 4 c 0.0559(3) 0.4441(3) 0.974(7) 1. 0 d
O1 O2- 2 b 0.5 0. 0.06(5) 0.9681 0 d
O2 O2- 8 d 0.073(2) 0.025(2) 0.93(2) 0.9681 0 d
O3 O2- 8 d 0.137(2) 0.107(2) 0.92(4) 0.9681 0 d
O4 O2- 8 d 0.094(2) 0.199(2) 0.01(3) 0.9681 0 d
O5 O2- 8 d 0.244(2) 0.807(2) 0.99(3) 0.9681 0 d
O6 O2- 8 d 0.233(2) 0.133(2) 0.96(2) 0.9681 0 d
O7 O2- 8 d 0.179(1) 0.004(2) 0.01(3) 0.9681 0 d
O8 O2- 8 d 0.077(2) 0.353(2) 0.98(3) 0.9681 0 d
O9 O2- 8 d 0.397(2) 0.024(2) 0.02(3) 0.9681 0 d
O10 O2- 8 d 0.266(2) 0.985(2) 0.96(3) 0.9681 0 d
O11 O2- 8 d 0.312(2) 0.072(2) 0.97(3) 0.9681 0 d
O12 O2- 8 d 0.115(2) 0.270(2) 0.05(3) 0.9681 0 d
O13 O2- 4 c 0.324(2) 0.176(2) 0.92(4) 0.9681 0 d
O14 O2- 4 c 0.170(2) 0.330(2) 0.01(4) 0.9681 0 d
O15 O2- 4 c 0.390(2) 0.110(2) 0.98(3) 0.9681 0 d
O16 O2- 8 d 0.051(2) 0.307(2) 0.40(2) 0.9681 0 d
O17 O2- 8 d 0.621(2) 0.024(2) 0.55(3) 0.9681 0 d
O18 O2- 8 d 0.551(3) 0.003(3) 0.49(3) 0.9681 0 d
O19 O2- 8 d 0.055(2) 0.164(2) 0.56(3) 0.9681 0 d
O20 O2- 8 d 0.382(2) 0.175(2) 0.47(3) 0.9681 0 d
O21 O2- 8 d 0.121(2) 0.151(2) 0.42(2) 0.9681 0 d
O22 O2- 8 d 0.141(2) 0.222(2) 0.55(3) 0.9681 0 d
O23 O2- 8 d 0.005(2) 0.122(2) 0.46(3) 0.9681 0 d
O24 O2- 8 d 0.161(3) 0.725(2) 0.53(3) 0.9681 0 d
O25 O2- 8 d 0.224(2) 0.008(2) 0.50(4) 0.9681 0 d
O26 O2- 8 d 0.380(2) 0.833(2) 0.47(3) 0.9681 0 d
O27 O2- 8 d 0.163(4) 0.054(4) 0.43(3) 0.9681 0 d
O28 O2- 8 d 0.410(2) 0.241(2) 0.43(2) 0.9681 0 d
O29 O2- 8 d 0.571(2) 0.260(2) 0.45(3) 0.9681 0 d
O30 O2- 8 d 0.093(2) 0.079(2) 0.42(4) 0.9681 0 d
O31 O2- 8 d 0.186(2) 0.123(1) 0.49(4) 0.9681 0 d
O32 O2- 8 d 0.218(2) 0.192(2) 0.41(3) 0.9681 0 d
O33 O2- 8 d 0.302(2) 0.029(2) 0.48(2) 0.9681 0 d
O34 O2- 8 d 0.283(2) 0.835(2) 0.49(2) 0.9681 0 d
O35 O2- 8 d 0.028(2) 0.054(2) 0.41(3) 0.9681 0 d
O36 O2- 8 d 0.362(2) 0.061(2) 0.47(3) 0.9681 0 d
O37 O2- 4 c 0.236(2) 0.264(2) 0.51(3) 0.9681 0 d
O38 O2- 4 c 0.091(5) 0.409(5) 0.49(4) 0.9681 0 d
O39 O2- 4 c 0.426(2) 0.074(2) 0.46(3) 0.9681 0 d

loop_
_atom_type_symbol
_atom_type_oxidation_number
Nb5+ 5.000
Sr2+ 2.000
O2- -2.000
